data_1532723
loop_
_publ_author_name
'Briggs-Piccoli, P. M.'
'Abney, K. D.'
'Dorhout, P. K.'

_publ_section_title
;
 The synthesis and structural characterization of a new beta phase of
 K~2~ThP~3~Se~9~
;
_journal_name_full 'Journal of Nuclear Science and Technology'
_journal_page_first 611
_journal_page_last 615
_journal_paper_doi 10.1080/00223131.2002.10875542
_journal_volume 3
_journal_year 2002
_chemical_formula_sum 'K2 P3 Se9 Th'
_chemical_name_systematic 'K2 Th (P3 Se9)'
_space_group_IT_number 14
_symmetry_space_group_name_Hall '-P 2yn'
_symmetry_space_group_name_H-M 'P 1 21/n 1'
_cell_angle_alpha 90
_cell_angle_beta 92.877
_cell_angle_gamma 90
_cell_formula_units_Z 4
_cell_length_a 10.2697
_cell_length_b 7.7765
_cell_length_c 20.472
_cell_volume 1632.881
_citation_journal_id_ASTM JNSTAX
_cod_data_source_file BriggsPiccoli_JNSTAX_2002_850.cif
_cod_data_source_block K2P3Se9Th1
_cod_original_sg_symbol_Hall '-P 2ybc (x-z,y,z)'
_cod_original_formula_sum 'K2 P3 Se9 Th1'
_cod_database_code 1532723

loop_
_symmetry_equiv_pos_as_xyz
x,y,z
-x+1/2,y+1/2,-z+1/2
-x,-y,-z
x-1/2,-y-1/2,z-1/2

loop_
_atom_site_label
_atom_site_type_symbol
_atom_site_fract_x
_atom_site_fract_y
_atom_site_fract_z
_atom_site_occupancy
_atom_site_U_iso_or_equiv
Se6 Se-2 -0.0006 0.1799 0.2144 1 0.0
Se3 Se-2 0.0346 0.7997 0.1073 1 0.0
Th1 Th+4 0.2498 0.0925 0.1443 1 0.0
Se2 Se-2 0.4195 0.7827 0.1141 1 0.0
Se8 Se-2 0.2607 0.5292 0.8443 1 0.0
Se1 Se-2 0.0468 0.2988 0.0648 1 0.0
Se4 Se-2 0.4413 0.2875 0.0661 1 0.0
K1 K+1 0.7389 0.8998 0.1778 1 0.0
Se9 Se-2 0.2693 -0.0393 0.292 1 0.0
Se5 Se-2 0.2574 0.0197 -0.0111 1 0.0
P1 P+4 0.0567 0.1128 -0.015 1 0.0
K2 K+1 0.2455 0.5856 -0.0002 1 0.0
P2 P+4 0.5449 0.376 0.1571 1 0.0
P3 P+4 0.4198 0.5888 0.1917 1 0.0
Se7 Se-2 0.5077 0.1703 0.2258 1 0.0
